data_4504323
loop_
_publ_author_name
'Kumar, D. Krishna'
'Das, Amitava'
'Dastidar, Parthasarathi'

_publ_section_title
;
 Isomerism in Coordination Complexes and Polymers Derived from
 Bispyridylurea Ligands:&#x00A0; Effect of Solvents, Conformational
 Flexibility, and Positional Isomerism of the Ligands
;
_journal_issue 10
_journal_name_full 'Crystal Growth &amp; Design'
_journal_page_first 2096
_journal_paper_doi 10.1021/cg070301l
_journal_volume 7
_journal_year 2007
_chemical_formula_sum 'C44 H48 Cd N18 O14'
_chemical_formula_weight 1165.40
_chemical_name_systematic
; 
 ? 
;
_space_group_IT_number 2
_symmetry_cell_setting triclinic
_symmetry_space_group_name_Hall '-P 1'
_symmetry_space_group_name_H-M 'P -1'
_atom_sites_solution_hydrogens geom
_atom_sites_solution_primary direct
_atom_sites_solution_secondary difmap
_audit_creation_method SHELXL-97
_cell_angle_alpha 69.6460(10)
_cell_angle_beta 78.8140(10)
_cell_angle_gamma 81.9870(10)
_cell_formula_units_Z 1
_cell_length_a 9.8645(8)
_cell_length_b 11.2616(9)
_cell_length_c 14.3120(11)
_cell_measurement_temperature 100(2)
_cell_volume 1457.9(2)
_computing_cell_refinement 'BRUKER AXS SMART 3'
_computing_data_collection 'BRUKER AXS SMART 3'
_computing_data_reduction 'BRUKER AXS SAINT'
_computing_molecular_graphics 'BRUKER SHELXLTL'
_computing_publication_material 'MERCURY 1.4.1'
_computing_structure_refinement 'SHELXL-97 (Sheldrick, 1997)'
_computing_structure_solution 'SHELXS-97 (Sheldrick, 1990)'
_diffrn_ambient_temperature 100(2)
_diffrn_detector_area_resol_mean 3
_diffrn_measured_fraction_theta_full 0.976
_diffrn_measured_fraction_theta_max 0.976
_diffrn_measurement_device_type 'BRUKER CCD AREA DETECTOR'
_diffrn_measurement_method 'PHI-OMEGA SCAN'
_diffrn_radiation_monochromator graphite
_diffrn_radiation_source 'fine-focus sealed tube'
_diffrn_radiation_type MoK\a
_diffrn_radiation_wavelength 0.71073
_diffrn_reflns_av_R_equivalents 0.0182
_diffrn_reflns_av_sigmaI/netI 0.0356
_diffrn_reflns_limit_h_max 12
_diffrn_reflns_limit_h_min -11
_diffrn_reflns_limit_k_max 13
_diffrn_reflns_limit_k_min -13
_diffrn_reflns_limit_l_max 17
_diffrn_reflns_limit_l_min -10
_diffrn_reflns_number 7854
_diffrn_reflns_theta_full 26.00
_diffrn_reflns_theta_max 26.00
_diffrn_reflns_theta_min 1.54
_exptl_absorpt_coefficient_mu 0.447
_exptl_absorpt_correction_T_max 0.9524
_exptl_absorpt_correction_T_min 0.8774
_exptl_absorpt_correction_type multi-scan
_exptl_absorpt_process_details SADABS
_exptl_crystal_colour COLORLESS
_exptl_crystal_density_diffrn 1.327
_exptl_crystal_density_method 'not measured'
_exptl_crystal_description PLATE
_exptl_crystal_F_000 598
_exptl_crystal_size_max 0.30
_exptl_crystal_size_mid 0.28
_exptl_crystal_size_min 0.11
_refine_diff_density_max 1.069
_refine_diff_density_min -0.598
_refine_diff_density_rms 0.098
_refine_ls_extinction_method none
_refine_ls_goodness_of_fit_ref 1.096
_refine_ls_hydrogen_treatment mixed
_refine_ls_matrix_type full
_refine_ls_number_parameters 365
_refine_ls_number_reflns 5590
_refine_ls_number_restraints 4
_refine_ls_restrained_S_all 1.096
_refine_ls_R_factor_all 0.0431
_refine_ls_R_factor_gt 0.0410
_refine_ls_shift/su_max 0.008
_refine_ls_shift/su_mean 0.000
_refine_ls_structure_factor_coef Fsqd
_refine_ls_weighting_details 'calc w=1/[\s^2^(Fo^2^)+(0.0730P)^2^+0.8749P] where P=(Fo^2^+2Fc^2^)/3'
_refine_ls_weighting_scheme calc
_refine_ls_wR_factor_gt 0.1140
_refine_ls_wR_factor_ref 0.1201
_reflns_number_gt 5293
_reflns_number_total 5590
_reflns_threshold_expression >2sigma(I)
_cod_data_source_file cg070301l-file010.cif
_cod_data_source_block kkb497fm
_cod_depositor_comments
;
The following automatic conversions were performed:

'_symmetry_cell_setting' value 'TRICLINIC' changed to 'triclinic'
according to /home/saulius/struct/CIF-dictionaries/cif_core.dic
dictionary named 'cif_core.dic' version 2.4.1 from
2010-06-29.

'_exptl_absorpt_correction_type' value 'MULTI-SCAN'
changed to 'multi-scan' according to
/home/saulius/struct/CIF-dictionaries/cif_core.dic dictionary named
'cif_core.dic' version 2.4.1 from 2010-06-29.

Automatic conversion script
Id: cif_fix_values 1715 2011-07-08 13:25:40Z adriana 
;
_cod_original_sg_symbol_H-M P-1
_cod_database_code 4504323

loop_
_symmetry_equiv_pos_as_xyz
'x, y, z'
'-x, -y, -z'

loop_
_atom_site_label
_atom_site_type_symbol
_atom_site_fract_x
_atom_site_fract_y
_atom_site_fract_z
_atom_site_U_iso_or_equiv
_atom_site_adp_type
_atom_site_occupancy
_atom_site_symmetry_multiplicity
_atom_site_calc_flag
_atom_site_refinement_flags
Cd1 Cd 0.5000 0.0000 1.0000 0.02636(11) Uani 1 2 d S
N1 N 0.4185(2) -0.0711(2) 0.88683(18) 0.0323(5) Uani 1 1 d .
C2 C 0.3554(3) -0.1793(3) 0.9220(2) 0.0348(6) Uani 1 1 d .
H2 H 0.3456 -0.2255 0.9923 0.042 Uiso 1 1 calc R
C3 C 0.3038(3) -0.2264(3) 0.8594(2) 0.0347(6) Uani 1 1 d .
H3 H 0.2613 -0.3045 0.8866 0.042 Uiso 1 1 calc R
C4 C 0.3145(3) -0.1591(3) 0.7572(2) 0.0324(6) Uani 1 1 d .
H4 H 0.2798 -0.1902 0.7133 0.039 Uiso 1 1 calc R
C5 C 0.3774(3) -0.0445(3) 0.7201(2) 0.0292(5) Uani 1 1 d .
C6 C 0.4282(3) -0.0052(3) 0.7878(2) 0.0295(5) Uani 1 1 d .
H6 H 0.4720 0.0723 0.7627 0.035 Uiso 1 1 calc R
N7 N 0.3931(2) 0.0315(2) 0.61853(18) 0.0310(5) Uani 1 1 d .
H7 H 0.4672 0.0745 0.5932 0.037 Uiso 1 1 calc R
C8 C 0.2989(3) 0.0427(3) 0.5562(2) 0.0320(6) Uani 1 1 d .
O9 O 0.1951(2) -0.01644(19) 0.58250(16) 0.0368(5) Uani 1 1 d .
N10 N 0.3348(2) 0.1275(2) 0.46141(18) 0.0338(5) Uani 1 1 d .
H10 H 0.4127 0.1635 0.4503 0.041 Uiso 1 1 calc R
C11 C 0.2605(3) 0.1630(3) 0.3802(2) 0.0336(6) Uani 1 1 d .
C12 C 0.1310(3) 0.1240(3) 0.3842(2) 0.0398(7) Uani 1 1 d .
H12 H 0.0865 0.0660 0.4443 0.048 Uiso 1 1 calc R
C13 C 0.0682(4) 0.1723(3) 0.2979(3) 0.0467(8) Uani 1 1 d .
H13 H -0.0212 0.1490 0.2991 0.056 Uiso 1 1 calc R
C14 C 0.1352(4) 0.2532(3) 0.2115(3) 0.0488(8) Uani 1 1 d .
H14 H 0.0914 0.2845 0.1531 0.059 Uiso 1 1 calc R
N15 N 0.2621(3) 0.2904(3) 0.2064(2) 0.0479(7) Uani 1 1 d .
C16 C 0.3209(3) 0.2463(3) 0.2891(2) 0.0393(7) Uani 1 1 d .
H16 H 0.4093 0.2731 0.2860 0.047 Uiso 1 1 calc R
N17 N 0.7275(2) 0.0048(2) 0.91287(17) 0.0303(5) Uani 1 1 d .
C18 C 0.8301(3) -0.0656(3) 0.9612(2) 0.0336(6) Uani 1 1 d .
H18 H 0.8074 -0.1216 1.0282 0.040 Uiso 1 1 calc R
C19 C 0.9682(3) -0.0595(3) 0.9167(2) 0.0367(6) Uani 1 1 d .
H19 H 1.0385 -0.1097 0.9534 0.044 Uiso 1 1 calc R
C20 C 1.0027(3) 0.0195(3) 0.8193(2) 0.0354(6) Uani 1 1 d .
H20 H 1.0968 0.0245 0.7879 0.043 Uiso 1 1 calc R
C21 C 0.8973(3) 0.0923(3) 0.7675(2) 0.0299(5) Uani 1 1 d .
C22 C 0.7609(3) 0.0822(3) 0.8176(2) 0.0302(6) Uani 1 1 d .
H22 H 0.6887 0.1323 0.7830 0.036 Uiso 1 1 calc R
N23 N 0.9185(2) 0.1714(2) 0.66670(18) 0.0336(5) Uani 1 1 d .
H23 H 0.8536 0.1785 0.6302 0.040 Uiso 1 1 calc R
C24 C 1.0324(3) 0.2385(3) 0.6206(2) 0.0314(6) Uani 1 1 d .
O25 O 1.1315(2) 0.2326(2) 0.66258(18) 0.0399(5) Uani 1 1 d .
N26 N 1.0231(2) 0.3121(2) 0.52338(19) 0.0336(5) Uani 1 1 d .
H26 H 0.9489 0.3057 0.5003 0.040 Uiso 1 1 calc R
C27 C 1.1170(3) 0.3970(3) 0.4555(2) 0.0360(6) Uani 1 1 d .
C28 C 1.2435(3) 0.4174(3) 0.4742(3) 0.0443(8) Uani 1 1 d .
H28 H 1.2732 0.3737 0.5376 0.053 Uiso 1 1 calc R
C29 C 1.3252(4) 0.5035(3) 0.3978(4) 0.0587(11) Uani 1 1 d .
H29 H 1.4124 0.5187 0.4084 0.070 Uiso 1 1 calc R
C30 C 1.2809(4) 0.5660(3) 0.3078(4) 0.0626(12) Uani 1 1 d .
H30 H 1.3388 0.6243 0.2565 0.075 Uiso 1 1 calc R
N31 N 1.1592(3) 0.5487(3) 0.2887(3) 0.0553(8) Uani 1 1 d .
C32 C 1.0795(3) 0.4655(3) 0.3612(3) 0.0421(7) Uani 1 1 d .
H32 H 0.9931 0.4525 0.3479 0.051 Uiso 1 1 calc R
O33 O 0.4575(2) 0.2066(2) 0.89383(17) 0.0377(5) Uani 1 1 d D
O34 O 0.6585(2) 0.1746(2) 0.58420(16) 0.0430(5) Uani 1 1 d .
N35 N 0.6680(3) 0.2441(2) 0.49377(19) 0.0349(5) Uani 1 1 d .
O36 O 0.5723(2) 0.2566(2) 0.44481(18) 0.0446(5) Uani 1 1 d .
O37 O 0.7745(2) 0.3025(2) 0.45106(18) 0.0493(6) Uani 1 1 d .
O38 O 0.7192(5) 0.4661(3) 0.2508(3) 0.0731(9) Uani 1 1 d D
H33A H 0.395(5) 0.223(6) 0.859(4) 0.11(2) Uiso 1 1 d D
H33B H 0.458(3) 0.259(3) 0.916(2) 0.017(7) Uiso 1 1 d D
H38A H 0.638(2) 0.480(5) 0.245(4) 0.075(18) Uiso 1 1 d D
H38B H 0.707(6) 0.407(4) 0.306(3) 0.099(19) Uiso 1 1 d D

loop_
_atom_site_aniso_label
_atom_site_aniso_U_11
_atom_site_aniso_U_22
_atom_site_aniso_U_33
_atom_site_aniso_U_23
_atom_site_aniso_U_13
_atom_site_aniso_U_12
Cd1 0.02954(17) 0.02354(16) 0.02585(16) -0.00530(10) -0.00839(10) -0.00341(10)
N1 0.0339(12) 0.0293(12) 0.0360(13) -0.0125(10) -0.0077(10) -0.0029(9)
C2 0.0350(15) 0.0322(14) 0.0386(15) -0.0112(12) -0.0100(12) -0.0024(11)
C3 0.0361(15) 0.0253(13) 0.0447(16) -0.0110(12) -0.0125(12) -0.0018(11)
C4 0.0308(14) 0.0277(13) 0.0452(16) -0.0187(12) -0.0124(12) 0.0027(10)
C5 0.0266(13) 0.0289(13) 0.0353(14) -0.0161(11) -0.0067(10) 0.0046(10)
C6 0.0282(13) 0.0275(13) 0.0354(14) -0.0133(11) -0.0067(11) -0.0010(10)
N7 0.0309(12) 0.0314(12) 0.0337(12) -0.0146(10) -0.0059(9) -0.0009(9)
C8 0.0372(15) 0.0273(13) 0.0357(14) -0.0175(11) -0.0092(11) 0.0069(11)
O9 0.0360(11) 0.0376(11) 0.0415(11) -0.0155(9) -0.0129(9) -0.0020(9)
N10 0.0325(12) 0.0347(12) 0.0367(13) -0.0151(10) -0.0097(10) 0.0032(10)
C11 0.0368(15) 0.0317(14) 0.0379(15) -0.0210(12) -0.0114(12) 0.0116(11)
C12 0.0444(17) 0.0421(16) 0.0412(16) -0.0238(14) -0.0121(13) 0.0035(13)
C13 0.054(2) 0.0458(18) 0.054(2) -0.0282(16) -0.0248(16) 0.0056(15)
C14 0.066(2) 0.0434(18) 0.0456(19) -0.0212(15) -0.0278(16) 0.0099(16)
N15 0.0655(19) 0.0357(14) 0.0437(15) -0.0147(12) -0.0187(13) 0.0105(13)
C16 0.0420(16) 0.0334(15) 0.0417(16) -0.0142(13) -0.0105(13) 0.0097(12)
N17 0.0315(12) 0.0333(12) 0.0285(11) -0.0117(9) -0.0098(9) 0.0001(9)
C18 0.0352(15) 0.0365(15) 0.0332(14) -0.0148(12) -0.0131(11) 0.0032(11)
C19 0.0356(15) 0.0410(16) 0.0397(16) -0.0198(13) -0.0149(12) 0.0064(12)
C20 0.0289(14) 0.0444(16) 0.0403(16) -0.0241(13) -0.0075(12) 0.0027(12)
C21 0.0295(13) 0.0334(14) 0.0322(14) -0.0173(11) -0.0061(11) -0.0012(11)
C22 0.0272(13) 0.0336(14) 0.0331(14) -0.0124(11) -0.0109(11) -0.0007(10)
N23 0.0287(12) 0.0426(13) 0.0339(12) -0.0171(11) -0.0054(9) -0.0046(10)
C24 0.0272(13) 0.0341(14) 0.0382(15) -0.0217(12) -0.0014(11) 0.0007(10)
O25 0.0286(10) 0.0432(12) 0.0542(13) -0.0225(10) -0.0098(9) -0.0017(8)
N26 0.0282(12) 0.0357(13) 0.0407(13) -0.0192(11) -0.0009(10) -0.0045(9)
C27 0.0338(14) 0.0246(13) 0.0495(17) -0.0192(12) 0.0044(12) 0.0007(11)
C28 0.0320(15) 0.0341(15) 0.069(2) -0.0230(15) -0.0009(14) -0.0024(12)
C29 0.0389(18) 0.0308(16) 0.098(3) -0.0184(19) 0.0045(19) -0.0052(13)
C30 0.045(2) 0.0267(16) 0.097(3) -0.0069(18) 0.012(2) -0.0061(14)
N31 0.0536(18) 0.0259(13) 0.068(2) -0.0036(13) 0.0065(15) 0.0031(12)
C32 0.0417(17) 0.0252(14) 0.0556(19) -0.0154(13) 0.0029(14) 0.0005(12)
O33 0.0414(12) 0.0271(10) 0.0411(12) -0.0082(9) -0.0077(9) 0.0022(9)
O34 0.0537(13) 0.0438(12) 0.0307(11) -0.0094(9) -0.0075(9) -0.0071(10)
N35 0.0401(13) 0.0337(12) 0.0352(13) -0.0149(10) -0.0089(10) -0.0030(10)
O36 0.0421(12) 0.0478(13) 0.0465(13) -0.0128(10) -0.0192(10) -0.0026(10)
O37 0.0493(13) 0.0552(14) 0.0446(13) -0.0080(11) -0.0139(10) -0.0212(11)
O38 0.119(3) 0.0388(15) 0.0617(19) -0.0043(13) -0.034(2) -0.0110(17)

loop_
_atom_type_symbol
_atom_type_description
_atom_type_scat_dispersion_real
_atom_type_scat_dispersion_imag
_atom_type_scat_source
C C 0.0033 0.0016 'International Tables Vol C Tables 4.2.6.8 and 6.1.1.4'
Cd Cd -0.8075 1.2024 'International Tables Vol C Tables 4.2.6.8 and 6.1.1.4'
N N 0.0061 0.0033 'International Tables Vol C Tables 4.2.6.8 and 6.1.1.4'
O O 0.0106 0.0060 'International Tables Vol C Tables 4.2.6.8 and 6.1.1.4'
H H 0.0000 0.0000 'International Tables Vol C Tables 4.2.6.8 and 6.1.1.4'

loop_
_geom_angle_atom_site_label_1
_geom_angle_atom_site_label_2
_geom_angle_atom_site_label_3
_geom_angle
_geom_angle_site_symmetry_1
_geom_angle_site_symmetry_3
O33 Cd1 O33 179.999(1) 2_657 .
O33 Cd1 N17 92.17(8) 2_657 .
O33 Cd1 N17 87.83(8) . .
O33 Cd1 N17 87.83(8) 2_657 2_657
O33 Cd1 N17 92.17(8) . 2_657
N17 Cd1 N17 179.998(2) . 2_657
O33 Cd1 N1 92.13(9) 2_657 .
O33 Cd1 N1 87.87(9) . .
N17 Cd1 N1 92.89(8) . .
N17 Cd1 N1 87.11(8) 2_657 .
O33 Cd1 N1 87.87(9) 2_657 2_657
O33 Cd1 N1 92.13(9) . 2_657
N17 Cd1 N1 87.11(8) . 2_657
N17 Cd1 N1 92.89(8) 2_657 2_657
N1 Cd1 N1 179.999(2) . 2_657
C2 N1 C6 118.1(2) . .
C2 N1 Cd1 119.18(19) . .
C6 N1 Cd1 122.64(17) . .
N1 C2 C3 122.2(3) . .
N1 C2 H2 118.9 . .
C3 C2 H2 118.9 . .
C4 C3 C2 119.8(3) . .
C4 C3 H3 120.1 . .
C2 C3 H3 120.1 . .
C3 C4 C5 118.4(3) . .
C3 C4 H4 120.8 . .
C5 C4 H4 120.8 . .
C6 C5 C4 118.1(3) . .
C6 C5 N7 118.5(2) . .
C4 C5 N7 123.4(2) . .
N1 C6 C5 123.3(2) . .
N1 C6 H6 118.3 . .
C5 C6 H6 118.3 . .
C8 N7 C5 123.5(2) . .
C8 N7 H7 118.3 . .
C5 N7 H7 118.3 . .
O9 C8 N10 124.2(3) . .
O9 C8 N7 123.7(3) . .
N10 C8 N7 112.2(3) . .
C8 N10 C11 126.9(3) . .
C8 N10 H10 116.5 . .
C11 N10 H10 116.5 . .
C12 C11 C16 117.8(3) . .
C12 C11 N10 125.4(3) . .
C16 C11 N10 116.8(3) . .
C11 C12 C13 118.3(3) . .
C11 C12 H12 120.8 . .
C13 C12 H12 120.8 . .
C14 C13 C12 120.0(3) . .
C14 C13 H13 120.0 . .
C12 C13 H13 120.0 . .
N15 C14 C13 122.1(3) . .
N15 C14 H14 118.9 . .
C13 C14 H14 118.9 . .
C16 N15 C14 117.9(3) . .
N15 C16 C11 123.8(3) . .
N15 C16 H16 118.1 . .
C11 C16 H16 118.1 . .
C18 N17 C22 118.2(2) . .
C18 N17 Cd1 119.29(19) . .
C22 N17 Cd1 122.37(18) . .
N17 C18 C19 122.2(3) . .
N17 C18 H18 118.9 . .
C19 C18 H18 118.9 . .
C20 C19 C18 119.7(3) . .
C20 C19 H19 120.1 . .
C18 C19 H19 120.1 . .
C19 C20 C21 118.8(3) . .
C19 C20 H20 120.6 . .
C21 C20 H20 120.6 . .
C20 C21 C22 118.2(3) . .
C20 C21 N23 124.2(3) . .
C22 C21 N23 117.5(2) . .
N17 C22 C21 122.8(2) . .
N17 C22 H22 118.6 . .
C21 C22 H22 118.6 . .
C24 N23 C21 125.0(2) . .
C24 N23 H23 117.5 . .
C21 N23 H23 117.5 . .
O25 C24 N26 124.1(3) . .
O25 C24 N23 123.4(3) . .
N26 C24 N23 112.6(2) . .
C24 N26 C27 128.1(3) . .
C24 N26 H26 116.0 . .
C27 N26 H26 116.0 . .
C28 C27 C32 117.8(3) . .
C28 C27 N26 125.7(3) . .
C32 C27 N26 116.5(3) . .
C29 C28 C27 118.2(4) . .
C29 C28 H28 120.9 . .
C27 C28 H28 120.9 . .
C30 C29 C28 120.2(4) . .
C30 C29 H29 119.9 . .
C28 C29 H29 119.9 . .
N31 C30 C29 122.5(3) . .
N31 C30 H30 118.7 . .
C29 C30 H30 118.7 . .
C32 N31 C30 118.1(4) . .
N31 C32 C27 123.2(3) . .
N31 C32 H32 118.4 . .
C27 C32 H32 118.4 . .
Cd1 O33 H33A 119(4) . .
Cd1 O33 H33B 116(2) . .
H33A O33 H33B 111(5) . .
O36 N35 O34 120.8(3) 1 .
O36 N35 O34 120.8(3) . .
O36 N35 O34 120.8(3) 1 1
O36 N35 O34 120.8(3) . 1
O36 N35 O37 119.0(3) 1 1
O36 N35 O37 119.0(3) . 1
O34 N35 O37 120.2(2) . 1
O34 N35 O37 120.2(2) 1 1
O36 N35 O37 119.0(3) 1 .
O36 N35 O37 119.0(3) . .
O34 N35 O37 120.2(2) . .
O34 N35 O37 120.2(2) 1 .
H38A O38 H38B 95(6) . .

loop_
_geom_bond_atom_site_label_1
_geom_bond_atom_site_label_2
_geom_bond_distance
_geom_bond_site_symmetry_2
Cd1 O33 2.327(2) 2_657
Cd1 O33 2.327(2) .
Cd1 N17 2.344(2) .
Cd1 N17 2.344(2) 2_657
Cd1 N1 2.344(2) .
Cd1 N1 2.344(2) 2_657
N1 C2 1.338(4) .
N1 C6 1.343(4) .
C2 C3 1.388(4) .
C2 H2 0.9500 .
C3 C4 1.384(4) .
C3 H3 0.9500 .
C4 C5 1.397(4) .
C4 H4 0.9500 .
C5 C6 1.392(4) .
C5 N7 1.398(4) .
C6 H6 0.9500 .
N7 C8 1.374(4) .
N7 H7 0.8800 .
C8 O9 1.225(4) .
C8 N10 1.372(4) .
N10 C11 1.406(4) .
N10 H10 0.8800 .
C11 C12 1.392(4) .
C11 C16 1.392(4) .
C12 C13 1.393(5) .
C12 H12 0.9500 .
C13 C14 1.364(5) .
C13 H13 0.9500 .
C14 N15 1.356(5) .
C14 H14 0.9500 .
N15 C16 1.327(4) .
C16 H16 0.9500 .
N17 C18 1.342(4) .
N17 C22 1.344(4) .
C18 C19 1.387(4) .
C18 H18 0.9500 .
C19 C20 1.374(4) .
C19 H19 0.9500 .
C20 C21 1.394(4) .
C20 H20 0.9500 .
C21 C22 1.396(4) .
C21 N23 1.400(4) .
C22 H22 0.9500 .
N23 C24 1.367(4) .
N23 H23 0.8800 .
C24 O25 1.226(4) .
C24 N26 1.363(4) .
N26 C27 1.403(4) .
N26 H26 0.8800 .
C27 C28 1.390(5) .
C27 C32 1.394(5) .
C28 C29 1.386(5) .
C28 H28 0.9500 .
C29 C30 1.359(7) .
C29 H29 0.9500 .
C30 N31 1.336(6) .
C30 H30 0.9500 .
N31 C32 1.336(4) .
C32 H32 0.9500 .
O33 H33A 0.83(4) .
O33 H33B 0.76(2) .
O34 N35 1.251(3) .
N35 O36 1.246(3) 1
N35 O36 1.246(3) .
N35 O34 1.251(3) 1
N35 O37 1.255(3) 1
N35 O37 1.255(3) .
O38 H38A 0.809(19) .
O38 H38B 0.84(2) .

loop_
_geom_hbond_atom_site_label_D
_geom_hbond_atom_site_label_H
_geom_hbond_atom_site_label_A
_geom_hbond_distance_DH
_geom_hbond_distance_HA
_geom_hbond_distance_DA
_geom_hbond_angle_DHA
_geom_hbond_site_symmetry_A
N7 H7 O34 0.88 2.29 3.133(3) 160.5 1
N10 H10 O36 0.88 1.98 2.855(3) 169.8 1
N23 H23 O34 0.88 2.16 3.016(3) 163.1 1
N26 H26 O37 0.88 1.99 2.869(3) 175.7 1
